data_7042177
loop_
_publ_author_name
'Ou, Arnold'
'Wu, Linglin'
'Salvador, Alvaro'
'Sipos, Gellert'
'Zhao, Guangzhen'
'Skelton, Brian W.'
'Sobolev, Alexandre N.'
'Dorta, Reto'

_publ_section_title
;
 New, potentially chelating NHC ligands; synthesis, complexation studies,
 and preliminary catalytic evaluation.
;
_journal_issue 11
_journal_name_full 'Dalton transactions (Cambridge, England : 2003)'
_journal_page_first 3631
_journal_page_last 3641
_journal_paper_doi 10.1039/c6dt04534k
_journal_volume 46
_journal_year 2017
_chemical_formula_moiety 'C35 H36 Cl Ir N4 O2'
_chemical_formula_sum 'C35 H36 Cl Ir N4 O2'
_chemical_formula_weight 772.33
_space_group_crystal_system monoclinic
_space_group_IT_number 15
_space_group_name_Hall '-I 2ya'
_space_group_name_H-M_alt 'I 1 2/a 1'
_symmetry_space_group_name_Hall '-I 2ya'
_symmetry_space_group_name_H-M 'I 1 2/a 1'
_atom_sites_solution_hydrogens geom
_audit_creation_method SHELXL-2014/7
_audit_update_record
;
2016-11-24 deposited with the CCDC.
2017-02-20 downloaded from the CCDC.
;
_cell_angle_alpha 90
_cell_angle_beta 110.255(2)
_cell_angle_gamma 90
_cell_formula_units_Z 4
_cell_length_a 14.3082(2)
_cell_length_b 14.41450(10)
_cell_length_c 15.9946(2)
_cell_measurement_reflns_used 22566
_cell_measurement_temperature 100(2)
_cell_measurement_theta_max 36.883
_cell_measurement_theta_min 3.806
_cell_volume 3094.82(7)
_computing_cell_refinement 'CrysAlisPro 1.171.38.41 (Rigaku OD, 2015)'
_computing_data_collection 'CrysAlisPro 1.171.38.41 (Rigaku OD, 2015)'
_computing_data_reduction 'CrysAlisPro 1.171.38.41 (Rigaku OD, 2015)'
_computing_publication_material 'SHELXL-2014/7 (Sheldrick, 2015)'
_computing_structure_refinement 'SHELXL-2014/7 (Sheldrick, 2015)'
_computing_structure_solution 'SHELXS (Sheldrick, 2015)'
_diffrn_ambient_temperature 100(2)
_diffrn_detector_area_resol_mean 10.4738
_diffrn_measured_fraction_theta_full 0.997
_diffrn_measured_fraction_theta_max 0.971
_diffrn_measurement_device_type 'Oxford Diffraction Gemini-R Ultra, Ruby CCD'
_diffrn_measurement_method '\w scans'
_diffrn_orient_matrix_UB_11 -0.0111622000
_diffrn_orient_matrix_UB_12 0.0470572000
_diffrn_orient_matrix_UB_13 0.0054828000
_diffrn_orient_matrix_UB_21 -0.0400063000
_diffrn_orient_matrix_UB_22 -0.0143275000
_diffrn_orient_matrix_UB_23 0.0135305000
_diffrn_orient_matrix_UB_31 0.0326399000
_diffrn_orient_matrix_UB_32 -0.0014115000
_diffrn_orient_matrix_UB_33 0.0449758000
_diffrn_radiation_monochromator graphite
_diffrn_radiation_source 'Enhance (Mo) X-ray Source'
_diffrn_radiation_type MoK\a
_diffrn_radiation_wavelength 0.71073
_diffrn_reflns_av_R_equivalents 0.0594
_diffrn_reflns_av_unetI/netI 0.0311
_diffrn_reflns_Laue_measured_fraction_full 0.997
_diffrn_reflns_Laue_measured_fraction_max 0.971
_diffrn_reflns_limit_h_max 24
_diffrn_reflns_limit_h_min -24
_diffrn_reflns_limit_k_max 24
_diffrn_reflns_limit_k_min -24
_diffrn_reflns_limit_l_max 27
_diffrn_reflns_limit_l_min -27
_diffrn_reflns_number 53227
_diffrn_reflns_point_group_measured_fraction_full 0.997
_diffrn_reflns_point_group_measured_fraction_max 0.971
_diffrn_reflns_theta_full 25.242
_diffrn_reflns_theta_max 37.627
_diffrn_reflns_theta_min 3.683
_exptl_absorpt_coefficient_mu 4.439
_exptl_absorpt_correction_T_max 0.450
_exptl_absorpt_correction_T_min 0.292
_exptl_absorpt_correction_type analytical
_exptl_absorpt_process_details
;
CrysAlisPro 1.171.38.41 (Rigaku Oxford Diffraction, 2015)
Analytical numeric absorption correction using a multifaceted crystal
            model based on expressions derived by R.C. Clark & J.S. Reid.
(Clark, R. C. & Reid, J. S. (1995). Acta Cryst. A51, 887-897)
;
_exptl_crystal_colour yellow
_exptl_crystal_density_diffrn 1.658
_exptl_crystal_description prism
_exptl_crystal_F_000 1536
_exptl_crystal_size_max 0.417
_exptl_crystal_size_mid 0.271
_exptl_crystal_size_min 0.225
_refine_diff_density_max 2.170
_refine_diff_density_min -0.989
_refine_diff_density_rms 0.112
_refine_ls_extinction_method none
_refine_ls_goodness_of_fit_ref 1.004
_refine_ls_hydrogen_treatment constr
_refine_ls_matrix_type full
_refine_ls_number_parameters 210
_refine_ls_number_reflns 7986
_refine_ls_number_restraints 0
_refine_ls_restrained_S_all 1.004
_refine_ls_R_factor_all 0.0369
_refine_ls_R_factor_gt 0.0308
_refine_ls_shift/su_max 0.000
_refine_ls_shift/su_mean 0.000
_refine_ls_structure_factor_coef Fsqd
_refine_ls_weighting_details 'w=1/[\s^2^(Fo^2^)+(0.0400P)^2^+6.2500P] where P=(Fo^2^+2Fc^2^)/3'
_refine_ls_weighting_scheme calc
_refine_ls_wR_factor_gt 0.0792
_refine_ls_wR_factor_ref 0.0826
_reflns_Friedel_coverage 0.000
_reflns_number_gt 7177
_reflns_number_total 7986
_reflns_threshold_expression 'I > 2\s(I)'
_cod_data_source_file c6dt04534k2.cif
_cod_data_source_block rda641
_cod_depositor_comments 'Adding full bibliography for 7042167--7042177.cif.'
_cod_database_code 7042177
_shelx_shelxl_version_number 2014/7
_shelx_space_group_comment
;
The symmetry employed for this shelxl refinement is uniquely defined
by the following loop, which should always be used as a source of
symmetry information in preference to the above space-group names.
They are only intended as comments.
;
_shelx_estimated_absorpt_t_min 0.259
_shelx_estimated_absorpt_t_max 0.435

loop_
_space_group_symop_operation_xyz
'x, y, z'
'-x+1/2, y, -z'
'x+1/2, y+1/2, z+1/2'
'-x+1, y+1/2, -z+1/2'
'-x, -y, -z'
'x-1/2, -y, z'
'-x+1/2, -y+1/2, -z+1/2'
'x, -y+1/2, z+1/2'

loop_
_atom_site_label
_atom_site_type_symbol
_atom_site_fract_x
_atom_site_fract_y
_atom_site_fract_z
_atom_site_U_iso_or_equiv
_atom_site_adp_type
_atom_site_occupancy
_atom_site_site_symmetry_order
_atom_site_calc_flag
_atom_site_refinement_flags_posn
_atom_site_refinement_flags_adp
_atom_site_refinement_flags_occupancy
_atom_site_disorder_assembly
_atom_site_disorder_group
Ir1 Ir 0.2500 0.20847(2) 0.5000 0.02478(4) Uani 1 2 d S T P . .
Cl1 Cl 0.19883(13) 0.20486(10) 0.34194(17) 0.0343(3) Uani 0.5 1 d . . P . .
O12 O 0.3159(6) 0.1985(4) 0.6962(4) 0.0510(15) Uani 0.5 1 d . . P A 2
C12 C 0.2907(5) 0.2052(4) 0.6192(6) 0.0315(10) Uani 0.5 1 d . . P A 2
O11 O 0.2500 -0.0006(2) 0.5000 0.0516(8) Uani 1 2 d S T P . .
C11 C 0.2500 0.0758(2) 0.5000 0.0321(6) Uani 1 2 d S T P A .
C1 C 0.2500 0.3537(2) 0.5000 0.0343(7) Uani 1 2 d S T P A .
N2 N 0.33027(16) 0.40819(14) 0.53765(19) 0.0389(5) Uani 1 1 d . . . . .
C3 C 0.3068(2) 0.50800(18) 0.5158(3) 0.0598(11) Uani 1 1 d . . . . .
H3A H 0.3312 0.5290 0.4681 0.072 Uiso 1 1 calc R U . . .
H3B H 0.3357 0.5478 0.5689 0.072 Uiso 1 1 calc R U . . .
C21 C 0.43068(17) 0.37829(16) 0.57864(18) 0.0318(4) Uani 1 1 d . . . . .
C22 C 0.48174(17) 0.40233(16) 0.66729(18) 0.0304(4) Uani 1 1 d . . . . .
C23 C 0.58154(16) 0.37141(18) 0.70668(16) 0.0295(4) Uani 1 1 d . . . . .
H23 H 0.6172 0.3859 0.7673 0.035 Uiso 1 1 calc R U . . .
C24 C 0.62755(17) 0.32139(17) 0.65976(16) 0.0281(4) Uani 1 1 d . . . . .
H24 H 0.6933 0.2990 0.6890 0.034 Uiso 1 1 calc R U . . .
C24A C 0.57893(19) 0.30225(16) 0.56814(16) 0.0287(4) Uani 1 1 d . . . . .
C25 C 0.6289(2) 0.2579(2) 0.5170(2) 0.0394(6) Uani 1 1 d . . . . .
H25 H 0.6945 0.2349 0.5454 0.047 Uiso 1 1 calc R U . . .
C26 C 0.5838(3) 0.2480(3) 0.4270(2) 0.0511(8) Uani 1 1 d . . . . .
H26 H 0.6179 0.2178 0.3932 0.061 Uiso 1 1 calc R U . . .
C27 C 0.4877(3) 0.2820(3) 0.3846(2) 0.0531(9) Uani 1 1 d . . . . .
H27 H 0.4581 0.2772 0.3217 0.064 Uiso 1 1 calc R U . . .
C28A C 0.47913(18) 0.33304(16) 0.52637(16) 0.0299(4) Uani 1 1 d . . . . .
C28 C 0.4355(2) 0.3221(2) 0.43214(19) 0.0434(7) Uani 1 1 d . . . . .
H28 H 0.3694 0.3430 0.4021 0.052 Uiso 1 1 calc R U . . .
N221 N 0.43841(16) 0.45957(16) 0.7152(2) 0.0396(5) Uani 1 1 d . . . . .
C222 C 0.3563(2) 0.4206(2) 0.7388(3) 0.0445(7) Uani 1 1 d . . . . .
H22A H 0.3831 0.3778 0.7899 0.053 Uiso 1 1 calc R U . . .
H22B H 0.3115 0.3848 0.6877 0.053 Uiso 1 1 calc R U . . .
C223 C 0.2984(3) 0.4970(2) 0.7628(4) 0.0626(12) Uani 1 1 d . . . . .
H22C H 0.2445 0.4695 0.7804 0.075 Uiso 1 1 calc R U . . .
H22D H 0.2673 0.5369 0.7101 0.075 Uiso 1 1 calc R U . . .
C224 C 0.3651(3) 0.5553(3) 0.8385(4) 0.0693(14) Uani 1 1 d . . . . .
H22E H 0.3897 0.5176 0.8935 0.083 Uiso 1 1 calc R U . . .
H22F H 0.3268 0.6082 0.8496 0.083 Uiso 1 1 calc R U . . .
C225 C 0.4530(3) 0.5913(3) 0.8149(4) 0.0695(14) Uani 1 1 d . . . . .
H22G H 0.4288 0.6352 0.7644 0.083 Uiso 1 1 calc R U . . .
H22H H 0.4994 0.6252 0.8666 0.083 Uiso 1 1 calc R U . . .
C226 C 0.5078(2) 0.5115(3) 0.7899(3) 0.0561(10) Uani 1 1 d . . . . .
H22I H 0.5632 0.5361 0.7727 0.067 Uiso 1 1 calc R U . . .
H22J H 0.5363 0.4698 0.8417 0.067 Uiso 1 1 calc R U . . .

loop_
_atom_site_aniso_label
_atom_site_aniso_U_11
_atom_site_aniso_U_22
_atom_site_aniso_U_33
_atom_site_aniso_U_23
_atom_site_aniso_U_13
_atom_site_aniso_U_12
Ir1 0.01971(5) 0.01783(5) 0.03200(6) 0.000 0.00285(4) 0.000
Cl1 0.0386(7) 0.0275(6) 0.0301(7) -0.0018(7) 0.0034(7) -0.0015(5)
O12 0.075(4) 0.037(2) 0.031(2) 0.005(2) 0.005(3) -0.002(2)
C12 0.037(3) 0.0153(17) 0.035(3) -0.003(2) 0.004(3) -0.0024(15)
O11 0.074(2) 0.0244(12) 0.064(2) 0.000 0.0329(19) 0.000
C11 0.0355(16) 0.0253(13) 0.0345(15) 0.000 0.0106(13) 0.000
C1 0.0182(12) 0.0243(13) 0.057(2) 0.000 0.0087(13) 0.000
N2 0.0232(9) 0.0185(7) 0.0595(14) 0.0032(8) -0.0052(9) -0.0018(6)
C3 0.0404(15) 0.0169(9) 0.091(3) 0.0053(13) -0.0169(16) -0.0039(9)
C21 0.0213(8) 0.0230(9) 0.0432(12) 0.0028(9) 0.0011(8) -0.0039(7)
C22 0.0212(9) 0.0238(9) 0.0436(12) -0.0023(8) 0.0081(8) -0.0022(7)
C23 0.0207(8) 0.0317(10) 0.0332(10) -0.0033(8) 0.0057(7) -0.0013(8)
C24 0.0232(9) 0.0296(10) 0.0293(9) 0.0010(8) 0.0061(7) -0.0001(7)
C24A 0.0278(10) 0.0279(9) 0.0291(9) 0.0021(7) 0.0082(8) -0.0048(7)
C25 0.0393(13) 0.0458(15) 0.0367(12) -0.0047(11) 0.0177(11) -0.0061(12)
C26 0.0557(19) 0.066(2) 0.0364(14) -0.0129(14) 0.0223(14) -0.0192(17)
C27 0.0527(19) 0.075(2) 0.0286(12) -0.0029(13) 0.0100(12) -0.0290(17)
C28A 0.0275(10) 0.0257(9) 0.0304(10) 0.0059(8) 0.0023(8) -0.0082(8)
C28 0.0387(14) 0.0492(16) 0.0332(12) 0.0083(11) 0.0008(10) -0.0201(12)
N221 0.0239(9) 0.0287(9) 0.0670(16) -0.0134(10) 0.0166(10) -0.0059(7)
C222 0.0310(12) 0.0281(11) 0.079(2) -0.0043(13) 0.0245(14) -0.0023(9)
C223 0.0390(15) 0.0307(13) 0.133(4) -0.0077(18) 0.049(2) -0.0013(11)
C224 0.064(2) 0.0430(17) 0.128(4) -0.028(2) 0.068(3) -0.0115(16)
C225 0.054(2) 0.0509(19) 0.124(4) -0.048(2) 0.057(3) -0.0231(16)
C226 0.0357(14) 0.0552(19) 0.086(3) -0.0397(19) 0.0315(16) -0.0174(13)

loop_
_atom_type_symbol
_atom_type_description
_atom_type_scat_dispersion_real
_atom_type_scat_dispersion_imag
_atom_type_scat_source
C C 0.0033 0.0016 'International Tables Vol C Tables 4.2.6.8 and 6.1.1.4'
H H 0.0000 0.0000 'International Tables Vol C Tables 4.2.6.8 and 6.1.1.4'
N N 0.0061 0.0033 'International Tables Vol C Tables 4.2.6.8 and 6.1.1.4'
O O 0.0106 0.0060 'International Tables Vol C Tables 4.2.6.8 and 6.1.1.4'
Cl Cl 0.1484 0.1585 'International Tables Vol C Tables 4.2.6.8 and 6.1.1.4'
Ir Ir -1.4442 7.9887 'International Tables Vol C Tables 4.2.6.8 and 6.1.1.4'

loop_
_exptl_crystal_face_index_h
_exptl_crystal_face_index_k
_exptl_crystal_face_index_l
_exptl_crystal_face_perp_dist
0 1 1 0.0991
0 -1 1 0.1697
0 -1 -1 0.1256
-2 1 4 0.1179
2 -1 -4 0.1441
-3 -1 3 0.1262
3 1 -3 0.1272
3 2 1 0.1173
-3 -3 1 0.1355
-1 5 -4 0.1338
-5 2 2 0.1797
-3 -2 -5 0.1903
4 -5 -2 0.1759
5 -2 -2 0.1666
2 5 0 0.1407
-2 -5 2 0.1571
0 -1 0 0.1369

loop_
_geom_angle_atom_site_label_1
_geom_angle_atom_site_label_2
_geom_angle_atom_site_label_3
_geom_angle
_geom_angle_site_symmetry_1
_geom_angle_site_symmetry_3
C12 Ir1 C12 177.0(3) . 2_556
C12 Ir1 C11 88.49(17) . .
C12 Ir1 C11 88.49(17) 2_556 .
C12 Ir1 C1 91.51(17) . .
C12 Ir1 C1 91.51(17) 2_556 .
C11 Ir1 C1 180.0 . .
C12 Ir1 Cl1 177.08(18) . .
C11 Ir1 Cl1 88.74(4) . .
C1 Ir1 Cl1 91.26(4) . .
C12 Ir1 Cl1 177.08(18) 2_556 2_556
C11 Ir1 Cl1 88.74(4) . 2_556
C1 Ir1 Cl1 91.26(4) . 2_556
Cl1 Ir1 Cl1 177.49(7) . 2_556
O12 Cl1 C12 169.3(9) 2_556 2_556
O12 Cl1 Ir1 171.4(7) 2_556 .
Cl1 C12 Ir1 176.0(9) 2_556 .
O12 C12 Ir1 176.6(6) . .
O11 C11 Ir1 180.0 . .
N2 C1 N2 108.8(3) 2_556 .
N2 C1 Ir1 125.59(15) 2_556 .
N2 C1 Ir1 125.59(15) . .
C1 N2 C21 126.7(2) . .
C1 N2 C3 111.6(2) . .
C21 N2 C3 120.6(2) . .
N2 C3 C3 101.84(19) . 2_556
N2 C3 H3A 111.4 . .
C3 C3 H3A 111.4 2_556 .
N2 C3 H3B 111.4 . .
C3 C3 H3B 111.4 2_556 .
H3A C3 H3B 109.3 . .
C22 C21 C28A 121.5(2) . .
C22 C21 N2 118.8(2) . .
C28A C21 N2 119.3(2) . .
C21 C22 N221 121.6(2) . .
C21 C22 C23 117.8(2) . .
N221 C22 C23 120.5(2) . .
C24 C23 C22 121.7(2) . .
C24 C23 H23 119.1 . .
C22 C23 H23 119.1 . .
C23 C24 C24A 121.0(2) . .
C23 C24 H24 119.5 . .
C24A C24 H24 119.5 . .
C25 C24A C24 121.5(2) . .
C25 C24A C28A 119.8(2) . .
C24 C24A C28A 118.7(2) . .
C26 C25 C24A 120.6(3) . .
C26 C25 H25 119.7 . .
C24A C25 H25 119.7 . .
C25 C26 C27 120.1(3) . .
C25 C26 H26 119.9 . .
C27 C26 H26 119.9 . .
C28 C27 C26 121.0(3) . .
C28 C27 H27 119.5 . .
C26 C27 H27 119.5 . .
C21 C28A C24A 118.9(2) . .
C21 C28A C28 123.4(3) . .
C24A C28A C28 117.6(3) . .
C27 C28 C28A 120.8(3) . .
C27 C28 H28 119.6 . .
C28A C28 H28 119.6 . .
C22 N221 C222 117.3(2) . .
C22 N221 C226 116.1(2) . .
C222 N221 C226 111.4(3) . .
N221 C222 C223 110.3(2) . .
N221 C222 H22A 109.6 . .
C223 C222 H22A 109.6 . .
N221 C222 H22B 109.6 . .
C223 C222 H22B 109.6 . .
H22A C222 H22B 108.1 . .
C222 C223 C224 111.2(3) . .
C222 C223 H22C 109.4 . .
C224 C223 H22C 109.4 . .
C222 C223 H22D 109.4 . .
C224 C223 H22D 109.4 . .
H22C C223 H22D 108.0 . .
C223 C224 C225 109.7(4) . .
C223 C224 H22E 109.7 . .
C225 C224 H22E 109.7 . .
C223 C224 H22F 109.7 . .
C225 C224 H22F 109.7 . .
H22E C224 H22F 108.2 . .
C226 C225 C224 110.6(3) . .
C226 C225 H22G 109.5 . .
C224 C225 H22G 109.5 . .
C226 C225 H22H 109.5 . .
C224 C225 H22H 109.5 . .
H22G C225 H22H 108.1 . .
N221 C226 C225 109.6(3) . .
N221 C226 H22I 109.8 . .
C225 C226 H22I 109.8 . .
N221 C226 H22J 109.8 . .
C225 C226 H22J 109.8 . .
H22I C226 H22J 108.2 . .

loop_
_geom_bond_atom_site_label_1
_geom_bond_atom_site_label_2
_geom_bond_distance
_geom_bond_site_symmetry_2
Ir1 C12 1.792(8) .
Ir1 C12 1.792(8) 2_556
Ir1 C11 1.912(4) .
Ir1 C1 2.094(3) .
Ir1 Cl1 2.377(2) .
Ir1 Cl1 2.377(2) 2_556
O12 C12 1.161(9) .
C12 Cl1 0.586(7) 2_556
O11 C11 1.102(4) .
C1 N2 1.349(3) 2_556
C1 N2 1.349(3) .
N2 C21 1.424(3) .
N2 C3 1.491(3) .
C3 C3 1.526(7) 2_556
C3 H3A 0.9900 .
C3 H3B 0.9900 .
C21 C22 1.395(4) .
C21 C28A 1.416(4) .
C22 N221 1.408(3) .
C22 C23 1.418(3) .
C23 C24 1.363(3) .
C23 H23 0.9500 .
C24 C24A 1.415(3) .
C24 H24 0.9500 .
C24A C25 1.413(4) .
C24A C28A 1.422(4) .
C25 C26 1.366(4) .
C25 H25 0.9500 .
C26 C27 1.395(6) .
C26 H26 0.9500 .
C27 C28 1.364(6) .
C27 H27 0.9500 .
C28A C28 1.426(4) .
C28 H28 0.9500 .
N221 C222 1.465(4) .
N221 C226 1.467(4) .
C222 C223 1.505(4) .
C222 H22A 0.9900 .
C222 H22B 0.9900 .
C223 C224 1.512(6) .
C223 H22C 0.9900 .
C223 H22D 0.9900 .
C224 C225 1.524(5) .
C224 H22E 0.9900 .
C224 H22F 0.9900 .
C225 C226 1.522(5) .
C225 H22G 0.9900 .
C225 H22H 0.9900 .
C226 H22I 0.9900 .
C226 H22J 0.9900 .

loop_
_geom_hbond_atom_site_label_D
_geom_hbond_atom_site_label_H
_geom_hbond_atom_site_label_A
_geom_hbond_distance_DH
_geom_hbond_distance_HA
_geom_hbond_distance_DA
_geom_hbond_angle_DHA
_geom_hbond_site_symmetry_A
C3 H3B N221 0.99 2.62 3.171(5) 115.1 .
C222 H22B Cl1 0.99 2.63 3.355(3) 129.9 2_556
C222 H22B N2 0.99 2.53 3.113(5) 117.5 .
C223 H22C Cl1 0.99 2.86 3.653(4) 138.0 8
C223 H22C O12 0.99 2.64 3.433(7) 137.0 7_556

loop_
_geom_torsion_atom_site_label_1
_geom_torsion_atom_site_label_2
_geom_torsion_atom_site_label_3
_geom_torsion_atom_site_label_4
_geom_torsion
_geom_torsion_site_symmetry_1
_geom_torsion_site_symmetry_4
N2 C1 N2 C21 -175.2(4) 2_556 .
Ir1 C1 N2 C21 4.8(4) . .
N2 C1 N2 C3 -7.1(2) 2_556 .
Ir1 C1 N2 C3 172.9(2) . .
C1 N2 C3 C3 17.4(6) . 2_556
C21 N2 C3 C3 -173.7(4) . 2_556
C1 N2 C21 C22 -122.3(3) . .
C3 N2 C21 C22 70.6(4) . .
C1 N2 C21 C28A 63.8(4) . .
C3 N2 C21 C28A -103.3(4) . .
C28A C21 C22 N221 170.1(2) . .
N2 C21 C22 N221 -3.7(4) . .
C28A C21 C22 C23 -6.5(4) . .
N2 C21 C22 C23 179.8(2) . .
C21 C22 C23 C24 1.3(4) . .
N221 C22 C23 C24 -175.3(2) . .
C22 C23 C24 C24A 3.2(4) . .
C23 C24 C24A C25 174.1(3) . .
C23 C24 C24A C28A -2.5(4) . .
C24 C24A C25 C26 -173.8(3) . .
C28A C24A C25 C26 2.8(4) . .
C24A C25 C26 C27 0.3(5) . .
C25 C26 C27 C28 -2.8(6) . .
C22 C21 C28A C24A 7.2(3) . .
N2 C21 C28A C24A -179.1(2) . .
C22 C21 C28A C28 -168.3(2) . .
N2 C21 C28A C28 5.4(4) . .
C25 C24A C28A C21 -179.3(2) . .
C24 C24A C28A C21 -2.6(3) . .
C25 C24A C28A C28 -3.5(3) . .
C24 C24A C28A C28 173.2(2) . .
C26 C27 C28 C28A 2.0(5) . .
C21 C28A C28 C27 176.7(3) . .
C24A C28A C28 C27 1.1(4) . .
C21 C22 N221 C222 69.9(4) . .
C23 C22 N221 C222 -113.6(3) . .
C21 C22 N221 C226 -154.8(3) . .
C23 C22 N221 C226 21.7(4) . .
C22 N221 C222 C223 -162.2(3) . .
C226 N221 C222 C223 60.5(4) . .
N221 C222 C223 C224 -57.3(5) . .
C222 C223 C224 C225 54.5(5) . .
C223 C224 C225 C226 -54.6(6) . .
C22 N221 C226 C225 161.7(3) . .
C222 N221 C226 C225 -60.5(4) . .
C224 C225 C226 N221 57.4(6) . .
